data_4508990
loop_
_publ_author_name
'Xu, Guan-Cheng'
'Ding, Yu-Jie'
'Okamura, Taka-aki'
'Huang, Yong-Qing'
'Bai, Zheng-Shuai'
'Hua, Qing'
'Liu, Guang-Xiang'
'Sun, Wei-Yin'
'Ueyama, Norikazu'

_publ_section_title
;
 Coordination Polymers with Varied Metal Centers and Flexible Tripodal
 Ligand 1,3,5-Tris(imidazol-1-ylmethyl)benzene: Synthesis, Structure, and
 Reversible Anion Exchange Property
;
_journal_issue 1
_journal_name_full 'Crystal Growth &amp; Design'
_journal_page_first 395
_journal_paper_doi 10.1021/cg800600g
_journal_volume 9
_journal_year 2009
_chemical_formula_moiety 'C18 H18 Cl2 Cu N6 '
_chemical_formula_sum 'C18 H18 Cl2 Cu N6'
_chemical_formula_weight 452.82
_chemical_name_systematic
; 
[CuCl2(XG4)] 
;
_space_group_IT_number 14
_symmetry_cell_setting monoclinic
_symmetry_Int_Tables_number 14
_symmetry_space_group_name_Hall '-P 2ybc'
_symmetry_space_group_name_H-M 'P 1 21/c 1'
_atom_sites_solution_hydrogens geom
_atom_sites_solution_primary direct
_atom_sites_solution_secondary difmap
_audit_creation_date 'Sun Jul  1 14:06:31 2007'
_audit_creation_method SHELXL-97
_cell_angle_alpha 90.00
_cell_angle_beta 101.340(13)
_cell_angle_gamma 90.00
_cell_formula_units_Z 4
_cell_length_a 8.808(2)
_cell_length_b 9.541(3)
_cell_length_c 23.753(8)
_cell_measurement_reflns_used 14075
_cell_measurement_temperature 200
_cell_measurement_theta_max 27.5
_cell_measurement_theta_min 3.2
_cell_volume 1957.2(10)
_computing_structure_refinement 'SHELXL-97 (Sheldrick, 1997)'
_computing_structure_solution 'SIR92 (Alatomaere et al., 1994)'
_diffrn_ambient_temperature 200
_diffrn_detector_area_resol_mean 10.00
_diffrn_measured_fraction_theta_full 0.998
_diffrn_measured_fraction_theta_max 0.998
_diffrn_measurement_device_type 'Rigaku RAXIS-RAPID Imaging Plate'
_diffrn_measurement_method \w
_diffrn_radiation_monochromator graphite
_diffrn_radiation_source 'fine-focus sealed tube'
_diffrn_radiation_type MoK\a
_diffrn_radiation_wavelength 0.71075
_diffrn_reflns_av_R_equivalents 0.0256
_diffrn_reflns_av_sigmaI/netI 0.0209
_diffrn_reflns_limit_h_max 11
_diffrn_reflns_limit_h_min -11
_diffrn_reflns_limit_k_max 12
_diffrn_reflns_limit_k_min -12
_diffrn_reflns_limit_l_max 30
_diffrn_reflns_limit_l_min -30
_diffrn_reflns_number 18222
_diffrn_reflns_theta_full 27.49
_diffrn_reflns_theta_max 27.49
_diffrn_reflns_theta_min 3.17
_exptl_absorpt_coefficient_mu 1.405
_exptl_absorpt_correction_T_max 0.755
_exptl_absorpt_correction_T_min 0.657
_exptl_absorpt_correction_type multi-scan
_exptl_absorpt_process_details '(Higashi, 1995)'
_exptl_crystal_colour blue
_exptl_crystal_density_diffrn 1.537
_exptl_crystal_density_method 'not measured'
_exptl_crystal_description block
_exptl_crystal_F_000 924
_exptl_crystal_size_max 0.300
_exptl_crystal_size_mid 0.250
_exptl_crystal_size_min 0.200
_refine_diff_density_max 0.807
_refine_diff_density_min -0.459
_refine_diff_density_rms 0.074
_refine_ls_extinction_method none
_refine_ls_goodness_of_fit_ref 1.036
_refine_ls_hydrogen_treatment constr
_refine_ls_matrix_type full
_refine_ls_number_parameters 244
_refine_ls_number_reflns 4490
_refine_ls_number_restraints 0
_refine_ls_restrained_S_all 1.036
_refine_ls_R_factor_all 0.0316
_refine_ls_R_factor_gt 0.0269
_refine_ls_shift/su_max 0.001
_refine_ls_shift/su_mean 0.000
_refine_ls_structure_factor_coef Fsqd
_refine_ls_weighting_details 'calc w=1/[\s^2^(Fo^2^)+(0.0361P)^2^+1.3179P] where P=(Fo^2^+2Fc^2^)/3'
_refine_ls_weighting_scheme calc
_refine_ls_wR_factor_gt 0.0697
_refine_ls_wR_factor_ref 0.0719
_reflns_number_gt 4058
_reflns_number_total 4490
_reflns_threshold_expression I>2\s(I)
_cod_data_source_file cg800600gsup1.cif
_cod_data_source_block 3
_cod_original_cell_volume 1957.0(11)
_cod_original_sg_symbol_H-M 'P 21/c'
_cod_database_code 4508990

loop_
_symmetry_equiv_pos_as_xyz
'x, y, z'
'-x, y+1/2, -z+1/2'
'-x, -y, -z'
'x, -y-1/2, z-1/2'

loop_
_atom_site_label
_atom_site_type_symbol
_atom_site_fract_x
_atom_site_fract_y
_atom_site_fract_z
_atom_site_U_iso_or_equiv
_atom_site_adp_type
_atom_site_occupancy
_atom_site_symmetry_multiplicity
_atom_site_calc_flag
_atom_site_refinement_flags
Cu1 Cu 0.39729(2) 0.91932(2) 0.101896(8) 0.01922(7) Uani 1 1 d .
Cl1 Cl 0.42532(5) 1.12413(4) 0.052135(19) 0.02855(10) Uani 1 1 d .
Cl2 Cl 0.27605(5) 0.94294(6) 0.186797(18) 0.03529(12) Uani 1 1 d .
N11 N 0.51407(15) 0.49539(15) 0.12815(6) 0.0201(3) Uani 1 1 d .
N12 N 0.44224(17) 0.70875(15) 0.10040(6) 0.0243(3) Uani 1 1 d .
N31 N 0.97095(16) 0.17318(16) 0.02852(6) 0.0227(3) Uani 1 1 d .
N32 N 0.80470(16) 0.12434(15) -0.05081(6) 0.0205(3) Uani 1 1 d .
N51 N 1.20654(16) 0.51670(15) 0.27901(6) 0.0215(3) Uani 1 1 d .
N52 N 1.39360(16) 0.44714(15) 0.34879(6) 0.0226(3) Uani 1 1 d .
C1 C 0.76662(18) 0.38265(17) 0.15934(7) 0.0189(3) Uani 1 1 d .
C2 C 0.82542(18) 0.28496(18) 0.12633(7) 0.0209(3) Uani 1 1 d .
H1 H 0.7585 0.2168 0.1054 0.025 Uiso 1 1 calc R
C3 C 0.98242(19) 0.28552(19) 0.12345(7) 0.0231(3) Uani 1 1 d .
C4 C 1.07897(19) 0.3852(2) 0.15453(7) 0.0249(4) Uani 1 1 d .
H2 H 1.1858 0.3863 0.1528 0.030 Uiso 1 1 calc R
C5 C 1.02158(19) 0.48366(18) 0.18823(7) 0.0222(3) Uani 1 1 d .
C6 C 0.86551(19) 0.48214(18) 0.19011(7) 0.0207(3) Uani 1 1 d .
H3 H 0.8253 0.5497 0.2127 0.025 Uiso 1 1 calc R
C11 C 0.59746(18) 0.38170(17) 0.16278(7) 0.0204(3) Uani 1 1 d .
H4 H 0.5511 0.2905 0.1488 0.025 Uiso 1 1 calc R
H5 H 0.5870 0.3929 0.2033 0.025 Uiso 1 1 calc R
C12 C 0.50657(19) 0.62963(18) 0.14400(7) 0.0220(3) Uani 1 1 d .
H6 H 0.5430 0.6634 0.1819 0.026 Uiso 1 1 calc R
C13 C 0.4078(2) 0.6201(2) 0.05410(8) 0.0330(4) Uani 1 1 d .
H7 H 0.3596 0.6473 0.0163 0.040 Uiso 1 1 calc R
C14 C 0.4527(2) 0.4883(2) 0.07044(8) 0.0302(4) Uani 1 1 d .
H8 H 0.4436 0.4073 0.0468 0.036 Uiso 1 1 calc R
C31 C 1.0471(2) 0.1745(2) 0.08933(7) 0.0273(4) Uani 1 1 d .
H9 H 1.1593 0.1912 0.0922 0.033 Uiso 1 1 calc R
H10 H 1.0345 0.0815 0.1063 0.033 Uiso 1 1 calc R
C32 C 0.84179(19) 0.10250(17) 0.00518(7) 0.0207(3) Uani 1 1 d .
H11 H 0.7848 0.0446 0.0261 0.025 Uiso 1 1 calc R
C33 C 0.9154(2) 0.2133(2) -0.06370(8) 0.0271(4) Uani 1 1 d .
H12 H 0.9191 0.2480 -0.1009 0.032 Uiso 1 1 calc R
C34 C 1.0187(2) 0.2440(2) -0.01488(8) 0.0289(4) Uani 1 1 d .
H13 H 1.1069 0.3030 -0.0116 0.035 Uiso 1 1 calc R
C51 C 1.1281(2) 0.58514(19) 0.22580(8) 0.0261(4) Uani 1 1 d .
H14 H 1.2064 0.6208 0.2046 0.031 Uiso 1 1 calc R
H15 H 1.0674 0.6660 0.2353 0.031 Uiso 1 1 calc R
C52 C 1.36017(18) 0.51451(18) 0.29953(7) 0.0217(3) Uani 1 1 d .
H16 H 1.4349 0.5562 0.2809 0.026 Uiso 1 1 calc R
C53 C 1.2543(2) 0.4037(2) 0.36062(8) 0.0268(4) Uani 1 1 d .
H17 H 1.2415 0.3523 0.3936 0.032 Uiso 1 1 calc R
C54 C 1.1375(2) 0.4461(2) 0.31758(8) 0.0262(4) Uani 1 1 d .
H18 H 1.0298 0.4300 0.3148 0.031 Uiso 1 1 calc R

loop_
_atom_site_aniso_label
_atom_site_aniso_U_11
_atom_site_aniso_U_22
_atom_site_aniso_U_33
_atom_site_aniso_U_23
_atom_site_aniso_U_13
_atom_site_aniso_U_12
Cu1 0.01569(11) 0.01908(11) 0.02097(11) -0.00036(7) -0.00110(8) 0.00186(7)
Cl1 0.0296(2) 0.0207(2) 0.0329(2) 0.00276(16) 0.00006(17) -0.00316(16)
Cl2 0.0201(2) 0.0674(3) 0.0185(2) -0.0020(2) 0.00421(16) 0.0024(2)
N11 0.0174(6) 0.0205(7) 0.0215(7) -0.0015(5) 0.0014(5) 0.0036(5)
N12 0.0237(7) 0.0212(7) 0.0258(7) -0.0031(6) -0.0007(6) 0.0050(6)
N31 0.0196(7) 0.0269(7) 0.0203(7) -0.0052(6) 0.0011(5) 0.0052(6)
N32 0.0188(6) 0.0207(7) 0.0209(6) -0.0004(5) 0.0007(5) 0.0033(5)
N51 0.0173(6) 0.0231(7) 0.0223(7) -0.0035(6) -0.0006(5) -0.0006(5)
N52 0.0184(7) 0.0240(7) 0.0243(7) -0.0011(6) 0.0011(5) -0.0013(5)
C1 0.0175(7) 0.0202(8) 0.0179(7) 0.0023(6) 0.0006(6) 0.0035(6)
C2 0.0197(8) 0.0215(8) 0.0191(7) -0.0036(6) -0.0023(6) 0.0027(6)
C3 0.0200(8) 0.0281(9) 0.0191(7) -0.0041(6) -0.0011(6) 0.0069(6)
C4 0.0171(8) 0.0336(9) 0.0224(8) -0.0030(7) 0.0000(6) 0.0029(7)
C5 0.0208(8) 0.0238(8) 0.0192(7) -0.0005(6) -0.0024(6) 0.0005(6)
C6 0.0211(8) 0.0214(8) 0.0181(7) -0.0010(6) 0.0004(6) 0.0041(6)
C11 0.0189(8) 0.0197(8) 0.0226(8) 0.0020(6) 0.0039(6) 0.0024(6)
C12 0.0202(8) 0.0211(8) 0.0235(8) -0.0029(6) 0.0011(6) 0.0036(6)
C13 0.0423(11) 0.0283(10) 0.0234(9) -0.0048(7) -0.0061(8) 0.0117(8)
C14 0.0367(10) 0.0247(9) 0.0248(9) -0.0064(7) -0.0045(7) 0.0077(7)
C31 0.0219(8) 0.0373(10) 0.0198(8) -0.0083(7) -0.0030(6) 0.0112(7)
C32 0.0205(8) 0.0205(8) 0.0205(8) -0.0022(6) 0.0020(6) 0.0043(6)
C33 0.0239(8) 0.0321(10) 0.0246(8) 0.0017(7) 0.0033(7) -0.0028(7)
C34 0.0213(8) 0.0341(10) 0.0308(9) -0.0028(8) 0.0041(7) -0.0054(7)
C51 0.0244(9) 0.0232(9) 0.0268(9) -0.0001(7) -0.0046(7) -0.0015(7)
C52 0.0168(7) 0.0226(8) 0.0246(8) -0.0019(6) 0.0011(6) -0.0021(6)
C53 0.0208(8) 0.0317(9) 0.0277(9) 0.0010(7) 0.0047(7) -0.0026(7)
C54 0.0184(8) 0.0313(9) 0.0287(9) -0.0016(7) 0.0039(7) -0.0019(7)

loop_
_atom_type_symbol
_atom_type_description
_atom_type_scat_dispersion_real
_atom_type_scat_dispersion_imag
_atom_type_scat_source
Cu Cu 0.3201 1.2651 'International Tables Vol C Tables 4.2.6.8 and 6.1.1.4'
Cl Cl 0.1484 0.1585 'International Tables Vol C Tables 4.2.6.8 and 6.1.1.4'
N N 0.0061 0.0033 'International Tables Vol C Tables 4.2.6.8 and 6.1.1.4'
C C 0.0033 0.0016 'International Tables Vol C Tables 4.2.6.8 and 6.1.1.4'
H H 0.0000 0.0000 'International Tables Vol C Tables 4.2.6.8 and 6.1.1.4'

loop_
_geom_angle_atom_site_label_1
_geom_angle_atom_site_label_2
_geom_angle_atom_site_label_3
_geom_angle
_geom_angle_site_symmetry_1
_geom_angle_site_symmetry_3
N32 Cu1 N52 175.06(6) 3_665 2_755
N32 Cu1 N12 86.38(6) 3_665 .
N52 Cu1 N12 88.94(6) 2_755 .
N32 Cu1 Cl1 92.15(5) 3_665 .
N52 Cu1 Cl1 90.50(5) 2_755 .
N12 Cu1 Cl1 140.89(5) . .
N32 Cu1 Cl2 92.22(5) 3_665 .
N52 Cu1 Cl2 90.34(5) 2_755 .
N12 Cu1 Cl2 102.68(5) . .
Cl1 Cu1 Cl2 116.42(2) . .
C12 N11 C14 107.22(14) . .
C12 N11 C11 126.54(14) . .
C14 N11 C11 125.36(14) . .
C12 N12 C13 105.69(15) . .
C12 N12 Cu1 127.10(12) . .
C13 N12 Cu1 127.19(12) . .
C32 N31 C34 107.33(14) . .
C32 N31 C31 126.57(16) . .
C34 N31 C31 126.11(15) . .
C32 N32 C33 106.03(14) . .
C32 N32 Cu1 126.49(12) . 3_665
C33 N32 Cu1 125.63(12) . 3_665
C52 N51 C54 107.27(14) . .
C52 N51 C51 126.02(15) . .
C54 N51 C51 126.70(14) . .
C52 N52 C53 106.02(14) . .
C52 N52 Cu1 127.27(12) . 2_745
C53 N52 Cu1 126.66(12) . 2_745
C2 C1 C6 119.43(15) . .
C2 C1 C11 120.72(15) . .
C6 C1 C11 119.85(14) . .
C1 C2 C3 120.64(15) . .
C1 C2 H1 119.7 . .
C3 C2 H1 119.7 . .
C4 C3 C2 119.03(15) . .
C4 C3 C31 120.62(15) . .
C2 C3 C31 120.28(15) . .
C3 C4 C5 120.96(16) . .
C3 C4 H2 119.5 . .
C5 C4 H2 119.5 . .
C6 C5 C4 119.13(15) . .
C6 C5 C51 119.53(15) . .
C4 C5 C51 121.21(16) . .
C5 C6 C1 120.82(15) . .
C5 C6 H3 119.6 . .
C1 C6 H3 119.6 . .
N11 C11 C1 110.85(13) . .
N11 C11 H4 109.5 . .
C1 C11 H4 109.5 . .
N11 C11 H5 109.5 . .
C1 C11 H5 109.5 . .
H4 C11 H5 108.1 . .
N12 C12 N11 111.36(15) . .
N12 C12 H6 124.3 . .
N11 C12 H6 124.3 . .
C14 C13 N12 109.66(16) . .
C14 C13 H7 125.2 . .
N12 C13 H7 125.2 . .
C13 C14 N11 106.05(16) . .
C13 C14 H8 127.0 . .
N11 C14 H8 127.0 . .
N31 C31 C3 112.73(14) . .
N31 C31 H9 109.0 . .
C3 C31 H9 109.0 . .
N31 C31 H10 109.0 . .
C3 C31 H10 109.0 . .
H9 C31 H10 107.8 . .
N32 C32 N31 110.94(15) . .
N32 C32 H11 124.5 . .
N31 C32 H11 124.5 . .
C34 C33 N32 109.21(16) . .
C34 C33 H12 125.4 . .
N32 C33 H12 125.4 . .
C33 C34 N31 106.49(15) . .
C33 C34 H13 126.8 . .
N31 C34 H13 126.8 . .
N51 C51 C5 110.83(14) . .
N51 C51 H14 109.5 . .
C5 C51 H14 109.5 . .
N51 C51 H15 109.5 . .
C5 C51 H15 109.5 . .
H14 C51 H15 108.1 . .
N52 C52 N51 111.28(15) . .
N52 C52 H16 124.4 . .
N51 C52 H16 124.4 . .
C54 C53 N52 109.26(16) . .
C54 C53 H17 125.4 . .
N52 C53 H17 125.4 . .
C53 C54 N51 106.16(15) . .
C53 C54 H18 126.9 . .
N51 C54 H18 126.9 . .

loop_
_geom_bond_atom_site_label_1
_geom_bond_atom_site_label_2
_geom_bond_distance
_geom_bond_site_symmetry_2
Cu1 N32 1.9905(15) 3_665
Cu1 N52 1.9966(15) 2_755
Cu1 N12 2.0493(16) .
Cu1 Cl1 2.3218(8) .
Cu1 Cl2 2.4708(8) .
N11 C12 1.340(2) .
N11 C14 1.373(2) .
N11 C11 1.468(2) .
N12 C12 1.316(2) .
N12 C13 1.373(2) .
N31 C32 1.345(2) .
N31 C34 1.366(2) .
N31 C31 1.468(2) .
N32 C32 1.322(2) .
N32 C33 1.372(2) .
N32 Cu1 1.9905(15) 3_665
N51 C52 1.345(2) .
N51 C54 1.372(2) .
N51 C51 1.469(2) .
N52 C52 1.316(2) .
N52 C53 1.376(2) .
N52 Cu1 1.9966(15) 2_745
C1 C2 1.383(2) .
C1 C6 1.394(2) .
C1 C11 1.508(2) .
C2 C3 1.398(2) .
C2 H1 0.9500 .
C3 C4 1.388(2) .
C3 C31 1.511(2) .
C4 C5 1.392(2) .
C4 H2 0.9500 .
C5 C6 1.384(2) .
C5 C51 1.512(2) .
C6 H3 0.9500 .
C11 H4 0.9900 .
C11 H5 0.9900 .
C12 H6 0.9500 .
C13 C14 1.352(3) .
C13 H7 0.9500 .
C14 H8 0.9500 .
C31 H9 0.9900 .
C31 H10 0.9900 .
C32 H11 0.9500 .
C33 C34 1.358(2) .
C33 H12 0.9500 .
C34 H13 0.9500 .
C51 H14 0.9900 .
C51 H15 0.9900 .
C52 H16 0.9500 .
C53 C54 1.361(3) .
C53 H17 0.9500 .
C54 H18 0.9500 .

loop_
_geom_torsion_atom_site_label_1
_geom_torsion_atom_site_label_2
_geom_torsion_atom_site_label_3
_geom_torsion_atom_site_label_4
_geom_torsion
_geom_torsion_site_symmetry_1
N32 Cu1 N12 C12 -138.12(16) 3_665
N52 Cu1 N12 C12 43.45(15) 2_755
Cl1 Cu1 N12 C12 132.93(13) .
Cl2 Cu1 N12 C12 -46.66(15) .
N32 Cu1 N12 C13 39.96(17) 3_665
N52 Cu1 N12 C13 -138.47(17) 2_755
Cl1 Cu1 N12 C13 -48.99(19) .
Cl2 Cu1 N12 C13 131.42(16) .
C6 C1 C2 C3 -0.2(2) .
C11 C1 C2 C3 -179.64(15) .
C1 C2 C3 C4 0.4(3) .
C1 C2 C3 C31 177.34(16) .
C2 C3 C4 C5 0.0(3) .
C31 C3 C4 C5 -176.92(17) .
C3 C4 C5 C6 -0.6(3) .
C3 C4 C5 C51 175.13(16) .
C4 C5 C6 C1 0.8(2) .
C51 C5 C6 C1 -175.04(15) .
C2 C1 C6 C5 -0.4(2) .
C11 C1 C6 C5 179.06(15) .
C12 N11 C11 C1 -82.45(19) .
C14 N11 C11 C1 85.4(2) .
C2 C1 C11 N11 -104.44(18) .
C6 C1 C11 N11 76.14(19) .
C13 N12 C12 N11 -0.4(2) .
Cu1 N12 C12 N11 178.00(11) .
C14 N11 C12 N12 1.0(2) .
C11 N11 C12 N12 170.64(15) .
C12 N12 C13 C14 -0.3(2) .
Cu1 N12 C13 C14 -178.71(14) .
N12 C13 C14 N11 0.9(2) .
C12 N11 C14 C13 -1.1(2) .
C11 N11 C14 C13 -170.93(16) .
C32 N31 C31 C3 -87.3(2) .
C34 N31 C31 C3 92.7(2) .
C4 C3 C31 N31 -124.19(18) .
C2 C3 C31 N31 58.9(2) .
C33 N32 C32 N31 -0.10(19) .
Cu1 N32 C32 N31 -165.22(11) 3_665
C34 N31 C32 N32 0.05(19) .
C31 N31 C32 N32 -179.96(15) .
C32 N32 C33 C34 0.1(2) .
Cu1 N32 C33 C34 165.40(13) 3_665
N32 C33 C34 N31 -0.1(2) .
C32 N31 C34 C33 0.0(2) .
C31 N31 C34 C33 -179.96(16) .
C52 N51 C51 C5 127.32(18) .
C54 N51 C51 C5 -54.2(2) .
C6 C5 C51 N51 96.66(19) .
C4 C5 C51 N51 -79.1(2) .
C53 N52 C52 N51 0.0(2) .
Cu1 N52 C52 N51 -177.91(11) 2_745
C54 N51 C52 N52 -0.1(2) .
C51 N51 C52 N52 178.62(15) .
C52 N52 C53 C54 0.1(2) .
Cu1 N52 C53 C54 178.03(12) 2_745
N52 C53 C54 N51 -0.2(2) .
C52 N51 C54 C53 0.2(2) .
C51 N51 C54 C53 -178.53(16) .
